data_1516007
loop_
_publ_author_name
'Peng, Jixing'
'Lin, Tao'
'Wang, Wei'
'Xin, Zhihong'
'Zhu, Tianjiao'
'Gu, Qianqun'
'Li, Dehai'

_publ_section_title
;
 Antiviral alkaloids produced by the mangrove-derived fungus Cladosporium
 sp. PJX-41.
;
_journal_issue 6
_journal_name_full 'Journal of natural products'
_journal_page_first 1133
_journal_page_last 1140
_journal_paper_doi 10.1021/np400200k
_journal_volume 76
_journal_year 2013
_chemical_absolute_configuration ad
_chemical_formula_sum 'C28 H31 N5 O5'
_chemical_formula_weight 517.58
_chemical_name_systematic
; 
 ? 
;
_space_group_IT_number 19
_symmetry_cell_setting orthorhombic
_symmetry_space_group_name_Hall 'P 2ac 2ab'
_symmetry_space_group_name_H-M 'P 21 21 21'
_atom_sites_solution_hydrogens geom
_atom_sites_solution_primary direct
_atom_sites_solution_secondary difmap
_audit_creation_method SHELXL-97
_cell_angle_alpha 90.00
_cell_angle_beta 90.00
_cell_angle_gamma 90.00
_cell_formula_units_Z 4
_cell_length_a 12.4363(2)
_cell_length_b 13.6529(2)
_cell_length_c 15.6264(2)
_cell_measurement_reflns_used 11407
_cell_measurement_temperature 291(2)
_cell_measurement_theta_max 69.7585
_cell_measurement_theta_min 3.2343
_cell_volume 2653.23(7)
_computing_cell_refinement 'CrysAlisPro (Oxford Diffraction Ltd.)'
_computing_data_collection 'CrysAlisPro (Oxford Diffraction Ltd.)'
_computing_data_reduction 'CrysAlisPro (Oxford Diffraction Ltd.)'
_computing_molecular_graphics 'Ortep-3 (L. J. Farrugia, 2001)'
_computing_publication_material SHELXL-97
_computing_structure_refinement 'SHELXL-97 (Sheldrick, 1997)'
_computing_structure_solution 'SHELXS-97 (Sheldrick, 1997)'
_diffrn_ambient_temperature 291(2)
_diffrn_detector_area_resol_mean 15.9149
_diffrn_measured_fraction_theta_full 0.989
_diffrn_measured_fraction_theta_max 0.989
_diffrn_measurement_device_type 'Gemini S Ultra, Oxford Diffraction'
_diffrn_measurement_method '\w scans'
_diffrn_radiation_monochromator mirror
_diffrn_radiation_source 'Enhance Ultra (Cu) X-ray Source'
_diffrn_radiation_type CuK\a
_diffrn_radiation_wavelength 1.54184
_diffrn_reflns_av_R_equivalents 0.0215
_diffrn_reflns_av_sigmaI/netI 0.0181
_diffrn_reflns_limit_h_max 13
_diffrn_reflns_limit_h_min -15
_diffrn_reflns_limit_k_max 16
_diffrn_reflns_limit_k_min -16
_diffrn_reflns_limit_l_max 18
_diffrn_reflns_limit_l_min -18
_diffrn_reflns_number 18646
_diffrn_reflns_theta_full 69.89
_diffrn_reflns_theta_max 69.89
_diffrn_reflns_theta_min 4.54
_exptl_absorpt_coefficient_mu 0.742
_exptl_absorpt_correction_T_max 0.7972
_exptl_absorpt_correction_T_min 0.7657
_exptl_absorpt_correction_type multi-scan
_exptl_absorpt_process_details
;
CrysAlisPro, Oxford Diffraction Ltd.,
Version 1.171.34.44 (release 25-10-2010 CrysAlis171 .NET)
(compiled Oct 25 2010,18:11:34)
Empirical absorption correction using spherical harmonics,
 implemented in SCALE3 ABSPACK scaling algorithm.
;
_exptl_crystal_density_diffrn 1.296
_exptl_crystal_density_method 'not measured'
_exptl_crystal_F_000 1096
_exptl_crystal_size_max 0.38
_exptl_crystal_size_mid 0.36
_exptl_crystal_size_min 0.32
_refine_diff_density_max 0.342
_refine_diff_density_min -0.219
_refine_diff_density_rms 0.037
_refine_ls_abs_structure_details 'Flack H D (1983), Acta Cryst. A39, 876-881'
_refine_ls_abs_structure_Flack 0.1(2)
_refine_ls_extinction_method none
_refine_ls_goodness_of_fit_ref 1.026
_refine_ls_hydrogen_treatment mixed
_refine_ls_matrix_type full
_refine_ls_number_parameters 355
_refine_ls_number_reflns 4898
_refine_ls_number_restraints 15
_refine_ls_restrained_S_all 1.031
_refine_ls_R_factor_all 0.0437
_refine_ls_R_factor_gt 0.0411
_refine_ls_shift/su_max 0.002
_refine_ls_shift/su_mean 0.000
_refine_ls_structure_factor_coef Fsqd
_refine_ls_weighting_details 'calc w=1/[\s^2^(Fo^2^)+(0.0924P)^2^+0.1031P] where P=(Fo^2^+2Fc^2^)/3'
_refine_ls_weighting_scheme calc
_refine_ls_wR_factor_gt 0.1203
_refine_ls_wR_factor_ref 0.1245
_reflns_number_gt 4594
_reflns_number_total 4898
_reflns_threshold_expression >2sigma(I)
_cod_data_source_file np400200k_si_003.cif
_cod_data_source_block hdxr-gqq-05
_cod_database_code 1516007

loop_
_symmetry_equiv_pos_as_xyz
'x, y, z'
'-x+1/2, -y, z+1/2'
'-x, y+1/2, -z+1/2'
'x+1/2, -y+1/2, -z'

loop_
_atom_site_label
_atom_site_type_symbol
_atom_site_fract_x
_atom_site_fract_y
_atom_site_fract_z
_atom_site_U_iso_or_equiv
_atom_site_adp_type
_atom_site_occupancy
_atom_site_symmetry_multiplicity
_atom_site_calc_flag
_atom_site_refinement_flags
O3 O 0.92203(10) 0.42692(10) 0.05966(8) 0.0516(3) Uani 1 1 d .
H3 H 0.9012 0.4379 0.0108 0.077 Uiso 1 1 calc R
O2 O 0.92848(13) 0.37905(10) -0.11706(10) 0.0610(4) Uani 1 1 d .
O5 O 0.7449(2) -0.0626(2) -0.2518(3) 0.1663(16) Uani 1 1 d DU
C33 C 0.6442(5) -0.0397(5) -0.2563(5) 0.221(4) Uani 1 1 d U
H33A H 0.6133 -0.0411 -0.2000 0.331 Uiso 1 1 calc R
H33B H 0.6076 -0.0859 -0.2923 0.331 Uiso 1 1 calc R
H33C H 0.6370 0.0248 -0.2799 0.331 Uiso 1 1 calc R
N13 N 0.83059(12) 0.24102(10) -0.09368(9) 0.0450(3) Uani 1 1 d .
O1 O 0.57577(13) 0.31700(12) -0.01816(13) 0.0727(4) Uani 1 1 d .
N5 N 0.86327(13) 0.09246(11) -0.16634(11) 0.0530(4) Uani 1 1 d .
N21 N 0.71881(16) 0.51572(12) 0.05398(11) 0.0582(4) Uani 1 1 d D
C19 C 0.84014(14) 0.37588(13) 0.10579(11) 0.0454(4) Uani 1 1 d .
C6 C 0.94804(15) 0.13754(13) -0.20878(11) 0.0484(4) Uani 1 1 d .
C11 C 0.97800(15) 0.23413(13) -0.19224(11) 0.0472(4) Uani 1 1 d .
C3 C 0.72470(15) 0.09969(13) -0.05811(13) 0.0516(4) Uani 1 1 d .
C1 C 0.64908(16) 0.25931(14) -0.03201(12) 0.0533(4) Uani 1 1 d .
N24 N 0.77024(13) 0.50086(12) 0.19510(10) 0.0534(4) Uani 1 1 d .
C7 C 1.00658(17) 0.08278(15) -0.26946(12) 0.0573(4) Uani 1 1 d .
H7 H 0.9866 0.0187 -0.2820 0.069 Uiso 1 1 calc R
C10 C 1.06869(16) 0.27367(15) -0.23208(12) 0.0549(4) Uani 1 1 d .
H10 H 1.0905 0.3371 -0.2193 0.066 Uiso 1 1 calc R
N2 N 0.63557(13) 0.16354(12) -0.04634(12) 0.0563(4) Uani 1 1 d .
H2 H 0.5715 0.1400 -0.0485 0.068 Uiso 1 1 calc R
C25 C 0.84356(16) 0.44603(16) 0.24450(12) 0.0569(4) Uani 1 1 d .
C4 C 0.81176(14) 0.14311(13) -0.10992(11) 0.0466(4) Uani 1 1 d .
C12 C 0.91375(15) 0.29260(13) -0.13315(11) 0.0475(4) Uani 1 1 d .
C20 C 0.74117(14) 0.44370(13) 0.11949(11) 0.0472(4) Uani 1 1 d .
H20 H 0.6768 0.4044 0.1310 0.057 Uiso 1 1 calc R
C15 C 0.81316(16) 0.27898(13) 0.06244(12) 0.0493(4) Uani 1 1 d .
H15A H 0.7618 0.2437 0.0976 0.059 Uiso 1 1 calc R
H15B H 0.8779 0.2396 0.0587 0.059 Uiso 1 1 calc R
C9 C 1.12549(18) 0.21897(18) -0.29005(13) 0.0626(5) Uani 1 1 d .
H9 H 1.1861 0.2453 -0.3162 0.075 Uiso 1 1 calc R
C16 C 0.72827(18) 0.01134(15) -0.02274(15) 0.0620(5) Uani 1 1 d .
C30 C 0.88182(15) 0.36777(16) 0.19691(12) 0.0543(4) Uani 1 1 d .
C8 C 1.09300(17) 0.12437(17) -0.30987(13) 0.0604(5) Uani 1 1 d .
H8 H 1.1303 0.0888 -0.3510 0.073 Uiso 1 1 calc R
C14 C 0.76552(15) 0.29209(12) -0.02873(11) 0.0469(4) Uani 1 1 d .
H14 H 0.7672 0.3622 -0.0422 0.056 Uiso 1 1 calc R
C17 C 0.8207(2) -0.05763(19) -0.0325(2) 0.0889(8) Uani 1 1 d .
H17A H 0.8841 -0.0215 -0.0477 0.133 Uiso 1 1 calc R
H17B H 0.8048 -0.1043 -0.0767 0.133 Uiso 1 1 calc R
H17C H 0.8326 -0.0915 0.0205 0.133 Uiso 1 1 calc R
O4 O 0.79276(19) 0.66232(13) 0.23139(13) 0.0888(6) Uani 1 1 d .
C23 C 0.76542(18) 0.59878(15) 0.18181(13) 0.0603(5) Uani 1 1 d .
C22 C 0.71736(19) 0.61458(15) 0.09251(14) 0.0598(5) Uani 1 1 d .
C27 C 0.9487(3) 0.3980(3) 0.36217(17) 0.1005(10) Uani 1 1 d .
H27 H 0.9725 0.4071 0.4180 0.121 Uiso 1 1 calc R
C18 C 0.6374(2) -0.0271(2) 0.0316(2) 0.0870(8) Uani 1 1 d .
H18A H 0.5968 -0.0742 -0.0006 0.131 Uiso 1 1 calc R
H18B H 0.5914 0.0261 0.0480 0.131 Uiso 1 1 calc R
H18C H 0.6662 -0.0578 0.0819 0.131 Uiso 1 1 calc R
C29 C 0.9544(2) 0.3032(2) 0.23198(16) 0.0753(6) Uani 1 1 d .
H29 H 0.9811 0.2508 0.2004 0.090 Uiso 1 1 calc R
C32 C 0.7891(4) 0.6823(2) 0.0416(2) 0.1028(11) Uani 1 1 d .
H32A H 0.8604 0.6554 0.0390 0.154 Uiso 1 1 calc R
H32B H 0.7915 0.7453 0.0688 0.154 Uiso 1 1 calc R
H32C H 0.7611 0.6892 -0.0153 0.154 Uiso 1 1 calc R
C26 C 0.8769(2) 0.4637(2) 0.32789(14) 0.0781(7) Uani 1 1 d .
H26 H 0.8520 0.5172 0.3589 0.094 Uiso 1 1 calc R
C31 C 0.6033(3) 0.6544(3) 0.1021(2) 0.0989(10) Uani 1 1 d .
H31A H 0.6050 0.7137 0.1351 0.148 Uiso 1 1 calc R
H31B H 0.5594 0.6068 0.1308 0.148 Uiso 1 1 calc R
H31C H 0.5738 0.6677 0.0466 0.148 Uiso 1 1 calc R
C28 C 0.9866(3) 0.3187(3) 0.3161(2) 0.0997(10) Uani 1 1 d .
H28 H 1.0343 0.2752 0.3417 0.120 Uiso 1 1 calc R
H21 H 0.6542(19) 0.503(3) 0.033(2) 0.120 Uiso 1 1 d D
H5 H 0.779(3) -0.010(2) -0.225(2) 0.120 Uiso 1 1 d D

loop_
_atom_site_aniso_label
_atom_site_aniso_U_11
_atom_site_aniso_U_22
_atom_site_aniso_U_33
_atom_site_aniso_U_23
_atom_site_aniso_U_13
_atom_site_aniso_U_12
O3 0.0414(6) 0.0598(7) 0.0537(6) 0.0023(6) 0.0028(5) -0.0042(5)
O2 0.0718(9) 0.0465(7) 0.0649(8) -0.0043(6) 0.0099(7) -0.0141(6)
O5 0.1040(17) 0.1173(19) 0.278(4) -0.095(3) -0.040(2) 0.0166(15)
C33 0.120(3) 0.199(5) 0.343(10) -0.116(7) -0.098(5) 0.042(4)
N13 0.0451(7) 0.0412(7) 0.0488(7) -0.0017(6) 0.0010(6) -0.0037(6)
O1 0.0501(8) 0.0666(9) 0.1012(12) -0.0093(8) 0.0014(8) 0.0131(7)
N5 0.0497(8) 0.0483(8) 0.0610(9) -0.0056(7) 0.0036(7) -0.0049(7)
N21 0.0691(10) 0.0531(8) 0.0524(8) -0.0079(7) -0.0089(8) 0.0122(8)
C19 0.0410(8) 0.0475(9) 0.0478(8) -0.0007(7) 0.0034(7) 0.0006(7)
C6 0.0465(9) 0.0525(9) 0.0462(8) 0.0005(7) -0.0025(7) -0.0014(8)
C11 0.0476(9) 0.0513(9) 0.0429(8) 0.0053(7) -0.0021(7) -0.0030(7)
C3 0.0418(9) 0.0475(9) 0.0655(10) -0.0021(8) 0.0016(8) -0.0043(7)
C1 0.0488(10) 0.0523(9) 0.0588(10) 0.0005(8) 0.0001(8) 0.0033(8)
N24 0.0538(9) 0.0611(8) 0.0451(7) -0.0094(6) 0.0005(7) 0.0012(7)
C7 0.0582(11) 0.0610(11) 0.0526(9) -0.0049(8) -0.0009(8) 0.0032(9)
C10 0.0527(10) 0.0577(10) 0.0545(9) 0.0103(8) 0.0030(8) -0.0054(8)
N2 0.0365(7) 0.0548(8) 0.0776(10) 0.0016(8) 0.0001(7) -0.0016(7)
C25 0.0505(10) 0.0742(12) 0.0459(9) -0.0015(9) 0.0023(7) -0.0021(9)
C4 0.0454(9) 0.0427(8) 0.0518(9) 0.0005(7) -0.0025(7) -0.0020(7)
C12 0.0495(9) 0.0467(9) 0.0462(8) 0.0046(7) -0.0015(7) -0.0059(7)
C20 0.0428(9) 0.0510(9) 0.0478(8) -0.0076(7) 0.0001(7) -0.0002(7)
C15 0.0524(10) 0.0445(8) 0.0510(9) 0.0020(7) 0.0018(8) 0.0024(7)
C9 0.0523(10) 0.0808(13) 0.0546(10) 0.0150(10) 0.0077(8) 0.0039(10)
C16 0.0536(11) 0.0558(10) 0.0766(13) 0.0100(9) 0.0060(10) 0.0028(9)
C30 0.0462(9) 0.0655(11) 0.0513(10) 0.0049(8) -0.0016(8) 0.0004(9)
C8 0.0572(11) 0.0733(12) 0.0508(10) 0.0001(9) 0.0036(8) 0.0112(10)
C14 0.0471(9) 0.0407(7) 0.0529(9) -0.0010(7) 0.0018(7) 0.0028(7)
C17 0.0828(17) 0.0657(13) 0.118(2) 0.0257(14) 0.0238(16) 0.0222(13)
O4 0.1159(15) 0.0703(10) 0.0803(11) -0.0246(9) -0.0137(10) -0.0103(10)
C23 0.0622(12) 0.0600(11) 0.0586(11) -0.0131(9) 0.0021(9) -0.0028(9)
C22 0.0678(12) 0.0506(10) 0.0612(11) -0.0083(8) -0.0005(9) 0.0053(9)
C27 0.0893(19) 0.160(3) 0.0523(13) 0.0020(16) -0.0155(12) 0.012(2)
C18 0.0705(15) 0.0744(14) 0.116(2) 0.0363(15) 0.0251(15) 0.0055(13)
C29 0.0706(14) 0.0877(15) 0.0676(13) 0.0121(12) -0.0051(11) 0.0158(13)
C32 0.140(3) 0.0871(18) 0.0818(17) 0.0114(15) -0.0009(19) -0.037(2)
C26 0.0731(14) 0.112(2) 0.0494(10) -0.0086(12) -0.0037(10) 0.0033(14)
C31 0.096(2) 0.106(2) 0.0949(19) -0.0365(17) -0.0153(16) 0.0443(18)
C28 0.0877(18) 0.138(3) 0.0739(16) 0.0238(18) -0.0203(15) 0.0254(19)

loop_
_atom_type_symbol
_atom_type_description
_atom_type_scat_dispersion_real
_atom_type_scat_dispersion_imag
_atom_type_scat_source
C C 0.0181 0.0091 'International Tables Vol C Tables 4.2.6.8 and 6.1.1.4'
H H 0.0000 0.0000 'International Tables Vol C Tables 4.2.6.8 and 6.1.1.4'
N N 0.0311 0.0180 'International Tables Vol C Tables 4.2.6.8 and 6.1.1.4'
O O 0.0492 0.0322 'International Tables Vol C Tables 4.2.6.8 and 6.1.1.4'

loop_
_geom_angle_atom_site_label_1
_geom_angle_atom_site_label_2
_geom_angle_atom_site_label_3
_geom_angle
C19 O3 H3 109.5
C33 O5 H5 106(3)
O5 C33 H33A 109.5
O5 C33 H33B 109.5
H33A C33 H33B 109.5
O5 C33 H33C 109.5
H33A C33 H33C 109.5
H33B C33 H33C 109.5
C4 N13 C12 122.22(15)
C4 N13 C14 119.45(15)
C12 N13 C14 118.22(14)
C4 N5 C6 117.74(15)
C20 N21 C22 109.56(15)
C20 N21 H21 108(2)
C22 N21 H21 109(2)
O3 C19 C30 105.38(14)
O3 C19 C15 110.85(14)
C30 C19 C15 115.37(16)
O3 C19 C20 110.06(14)
C30 C19 C20 100.63(14)
C15 C19 C20 113.82(14)
N5 C6 C11 122.22(16)
N5 C6 C7 118.56(17)
C11 C6 C7 119.22(17)
C6 C11 C10 119.90(17)
C6 C11 C12 119.24(16)
C10 C11 C12 120.86(17)
C16 C3 N2 121.95(18)
C16 C3 C4 124.66(18)
N2 C3 C4 113.36(15)
O1 C1 N2 124.41(19)
O1 C1 C14 121.03(17)
N2 C1 C14 114.47(16)
C23 N24 C25 129.55(17)
C23 N24 C20 113.09(16)
C25 N24 C20 108.61(15)
C8 C7 C6 119.69(19)
C8 C7 H7 120.2
C6 C7 H7 120.2
C9 C10 C11 120.0(2)
C9 C10 H10 120.0
C11 C10 H10 120.0
C1 N2 C3 121.54(16)
C1 N2 H2 119.2
C3 N2 H2 119.2
C30 C25 C26 122.3(2)
C30 C25 N24 109.73(16)
C26 C25 N24 127.9(2)
N5 C4 N13 124.07(16)
N5 C4 C3 121.56(16)
N13 C4 C3 114.35(16)
O2 C12 N13 120.55(17)
O2 C12 C11 125.26(17)
N13 C12 C11 114.19(15)
N21 C20 N24 104.88(15)
N21 C20 C19 117.36(15)
N24 C20 C19 103.50(14)
N21 C20 H20 110.2
N24 C20 H20 110.2
C19 C20 H20 110.2
C19 C15 C14 113.06(14)
C19 C15 H15A 109.0
C14 C15 H15A 109.0
C19 C15 H15B 109.0
C14 C15 H15B 109.0
H15A C15 H15B 107.8
C10 C9 C8 120.30(19)
C10 C9 H9 119.9
C8 C9 H9 119.9
C3 C16 C17 123.8(2)
C3 C16 C18 121.7(2)
C17 C16 C18 114.5(2)
C29 C30 C25 120.4(2)
C29 C30 C19 130.1(2)
C25 C30 C19 109.24(16)
C7 C8 C9 120.74(19)
C7 C8 H8 119.6
C9 C8 H8 119.6
N13 C14 C1 111.19(14)
N13 C14 C15 111.57(14)
C1 C14 C15 111.18(15)
N13 C14 H14 107.6
C1 C14 H14 107.6
C15 C14 H14 107.6
C16 C17 H17A 109.5
C16 C17 H17B 109.5
H17A C17 H17B 109.5
C16 C17 H17C 109.5
H17A C17 H17C 109.5
H17B C17 H17C 109.5
O4 C23 N24 126.6(2)
O4 C23 C22 126.2(2)
N24 C23 C22 107.20(16)
N21 C22 C32 109.7(2)
N21 C22 C31 112.1(2)
C32 C22 C31 112.5(3)
N21 C22 C23 103.74(16)
C32 C22 C23 109.6(2)
C31 C22 C23 108.8(2)
C26 C27 C28 122.0(2)
C26 C27 H27 119.0
C28 C27 H27 119.0
C16 C18 H18A 109.5
C16 C18 H18B 109.5
H18A C18 H18B 109.5
C16 C18 H18C 109.5
H18A C18 H18C 109.5
H18B C18 H18C 109.5
C30 C29 C28 117.9(3)
C30 C29 H29 121.1
C28 C29 H29 121.1
C22 C32 H32A 109.5
C22 C32 H32B 109.5
H32A C32 H32B 109.5
C22 C32 H32C 109.5
H32A C32 H32C 109.5
H32B C32 H32C 109.5
C27 C26 C25 116.5(3)
C27 C26 H26 121.8
C25 C26 H26 121.8
C22 C31 H31A 109.5
C22 C31 H31B 109.5
H31A C31 H31B 109.5
C22 C31 H31C 109.5
H31A C31 H31C 109.5
H31B C31 H31C 109.5
C27 C28 C29 120.9(3)
C27 C28 H28 119.5
C29 C28 H28 119.5

loop_
_geom_bond_atom_site_label_1
_geom_bond_atom_site_label_2
_geom_bond_distance
O3 C19 1.429(2)
O3 H3 0.8200
O2 C12 1.221(2)
O5 C33 1.292(6)
O5 H5 0.924(19)
C33 H33A 0.9600
C33 H33B 0.9600
C33 H33C 0.9600
N13 C4 1.381(2)
N13 C12 1.395(2)
N13 C14 1.473(2)
O1 C1 1.224(2)
N5 C4 1.291(2)
N5 C6 1.389(2)
N21 C20 1.446(3)
N21 C22 1.478(2)
N21 H21 0.887(19)
C19 C30 1.519(3)
C19 C15 1.524(2)
C19 C20 1.555(2)
C6 C11 1.395(2)
C6 C7 1.410(3)
C11 C10 1.397(3)
C11 C12 1.459(3)
C3 C16 1.328(3)
C3 N2 1.422(2)
C3 C4 1.476(3)
C1 N2 1.337(2)
C1 C14 1.516(3)
N24 C23 1.354(3)
N24 C25 1.410(3)
N24 C20 1.461(2)
C7 C8 1.370(3)
C7 H7 0.9300
C10 C9 1.370(3)
C10 H10 0.9300
N2 H2 0.8600
C25 C30 1.386(3)
C25 C26 1.389(3)
C20 H20 0.9800
C15 C14 1.553(3)
C15 H15A 0.9700
C15 H15B 0.9700
C9 C8 1.388(3)
C9 H9 0.9300
C16 C17 1.494(3)
C16 C18 1.508(3)
C30 C29 1.376(3)
C8 H8 0.9300
C14 H14 0.9800
C17 H17A 0.9600
C17 H17B 0.9600
C17 H17C 0.9600
O4 C23 1.212(3)
C23 C22 1.533(3)
C22 C32 1.511(4)
C22 C31 1.527(4)
C27 C26 1.375(4)
C27 C28 1.383(5)
C27 H27 0.9300
C18 H18A 0.9600
C18 H18B 0.9600
C18 H18C 0.9600
C29 C28 1.390(4)
C29 H29 0.9300
C32 H32A 0.9600
C32 H32B 0.9600
C32 H32C 0.9600
C26 H26 0.9300
C31 H31A 0.9600
C31 H31B 0.9600
C31 H31C 0.9600
C28 H28 0.9300

loop_
_geom_hbond_atom_site_label_D
_geom_hbond_atom_site_label_H
_geom_hbond_atom_site_label_A
_geom_hbond_distance_DH
_geom_hbond_distance_HA
_geom_hbond_distance_DA
_geom_hbond_angle_DHA
_geom_hbond_site_symmetry_A
O3 H3 O2 0.82 2.18 2.839(2) 137.4 .
N2 H2 O3 0.86 2.08 2.936(2) 175.1 4_455
O5 H5 N5 0.924(19) 1.98(2) 2.903(3) 174(4) .

loop_
_geom_torsion_atom_site_label_1
_geom_torsion_atom_site_label_2
_geom_torsion_atom_site_label_3
_geom_torsion_atom_site_label_4
_geom_torsion
C4 N5 C6 C11 -0.1(3)
C4 N5 C6 C7 178.81(17)
N5 C6 C11 C10 175.30(17)
C7 C6 C11 C10 -3.6(3)
N5 C6 C11 C12 -4.6(3)
C7 C6 C11 C12 176.50(17)
N5 C6 C7 C8 -177.59(18)
C11 C6 C7 C8 1.3(3)
C6 C11 C10 C9 2.7(3)
C12 C11 C10 C9 -177.33(18)
O1 C1 N2 C3 -177.1(2)
C14 C1 N2 C3 -0.6(3)
C16 C3 N2 C1 138.0(2)
C4 C3 N2 C1 -39.9(3)
C23 N24 C25 C30 -131.3(2)
C20 N24 C25 C30 13.3(2)
C23 N24 C25 C26 48.1(3)
C20 N24 C25 C26 -167.3(2)
C6 N5 C4 N13 4.9(3)
C6 N5 C4 C3 -176.43(16)
C12 N13 C4 N5 -4.9(3)
C14 N13 C4 N5 178.92(17)
C12 N13 C4 C3 176.32(15)
C14 N13 C4 C3 0.2(2)
C16 C3 C4 N5 42.5(3)
N2 C3 C4 N5 -139.65(18)
C16 C3 C4 N13 -138.7(2)
N2 C3 C4 N13 39.1(2)
C4 N13 C12 O2 -179.68(17)
C14 N13 C12 O2 -3.5(3)
C4 N13 C12 C11 -0.1(2)
C14 N13 C12 C11 176.14(14)
C6 C11 C12 O2 -175.95(18)
C10 C11 C12 O2 4.1(3)
C6 C11 C12 N13 4.4(2)
C10 C11 C12 N13 -175.49(16)
C22 N21 C20 N24 -8.8(2)
C22 N21 C20 C19 -122.98(18)
C23 N24 C20 N21 1.2(2)
C25 N24 C20 N21 -149.71(16)
C23 N24 C20 C19 124.78(18)
C25 N24 C20 C19 -26.15(19)
O3 C19 C20 N21 31.8(2)
C30 C19 C20 N21 142.62(16)
C15 C19 C20 N21 -93.36(19)
O3 C19 C20 N24 -83.15(17)
C30 C19 C20 N24 27.69(17)
C15 C19 C20 N24 151.71(15)
O3 C19 C15 C14 -63.29(19)
C30 C19 C15 C14 177.06(15)
C20 C19 C15 C14 61.4(2)
C11 C10 C9 C8 0.4(3)
N2 C3 C16 C17 -179.3(2)
C4 C3 C16 C17 -1.6(4)
N2 C3 C16 C18 0.6(4)
C4 C3 C16 C18 178.2(2)
C26 C25 C30 C29 0.9(4)
N24 C25 C30 C29 -179.6(2)
C26 C25 C30 C19 -173.4(2)
N24 C25 C30 C19 6.1(2)
O3 C19 C30 C29 -80.3(3)
C15 C19 C30 C29 42.3(3)
C20 C19 C30 C29 165.3(2)
O3 C19 C30 C25 93.28(18)
C15 C19 C30 C25 -144.10(17)
C20 C19 C30 C25 -21.2(2)
C6 C7 C8 C9 1.8(3)
C10 C9 C8 C7 -2.7(3)
C4 N13 C14 C1 -38.9(2)
C12 N13 C14 C1 144.76(15)
C4 N13 C14 C15 85.82(19)
C12 N13 C14 C15 -90.49(18)
O1 C1 C14 N13 -144.3(2)
N2 C1 C14 N13 39.1(2)
O1 C1 C14 C15 90.7(2)
N2 C1 C14 C15 -85.9(2)
C19 C15 C14 N13 121.90(16)
C19 C15 C14 C1 -113.35(17)
C25 N24 C23 O4 -30.9(4)
C20 N24 C23 O4 -174.2(2)
C25 N24 C23 C22 149.83(19)
C20 N24 C23 C22 6.5(2)
C20 N21 C22 C32 129.3(2)
C20 N21 C22 C31 -104.9(2)
C20 N21 C22 C23 12.3(2)
O4 C23 C22 N21 169.4(2)
N24 C23 C22 N21 -11.3(2)
O4 C23 C22 C32 52.3(3)
N24 C23 C22 C32 -128.4(2)
O4 C23 C22 C31 -71.1(3)
N24 C23 C22 C31 108.2(2)
C25 C30 C29 C28 0.6(4)
C19 C30 C29 C28 173.5(3)
C28 C27 C26 C25 0.5(5)
C30 C25 C26 C27 -1.4(4)
N24 C25 C26 C27 179.2(2)
C26 C27 C28 C29 1.0(6)
C30 C29 C28 C27 -1.5(5)
